data_7048517
loop_
_publ_author_name
'Caron, Elise'
'Brown, Christopher M.'
'Hean, Duane'
'Wolf, Michael O.'

_publ_section_title
;
 Variable oxidation state sulfur-bridged bithiazole ligands tune the
 electronic properties of ruthenium(ii) and copper(i) complexes.
;
_journal_issue 4
_journal_name_full 'Dalton transactions (Cambridge, England : 2003)'
_journal_page_first 1263
_journal_page_last 1274
_journal_paper_doi 10.1039/c8dt04588g
_journal_volume 48
_journal_year 2019
_chemical_formula_moiety 'C42 H32 Cu N2 O P2 S3, B F4, 0.17(C H2 Cl2), 0.33(C4 H10 O1)'
_chemical_formula_sum 'C43.49 H35.63 B Cl0.34 Cu F4 N2 O1.33 P2 S3'
_chemical_formula_weight 928.05
_space_group_crystal_system monoclinic
_space_group_IT_number 14
_space_group_name_Hall '-P 2yn'
_space_group_name_H-M_alt 'P 1 21/n 1'
_symmetry_space_group_name_Hall '-P 2yn'
_symmetry_space_group_name_H-M 'P 1 21/n 1'
_atom_sites_solution_hydrogens geom
_atom_sites_solution_primary direct
_audit_creation_date 2018-08-04
_audit_creation_method
;
Olex2 1.2
(compiled 2018.05.29 svn.r3508 for OlexSys, GUI svn.r5506)
;
_audit_update_record
;
2018-08-20 deposited with the CCDC.
2018-12-14 downloaded from the CCDC.
;
_cell_angle_alpha 90
_cell_angle_beta 94.266(2)
_cell_angle_gamma 90
_cell_formula_units_Z 8
_cell_length_a 13.0385(9)
_cell_length_b 44.590(3)
_cell_length_c 14.4382(8)
_cell_measurement_reflns_used 9809
_cell_measurement_temperature 100.15
_cell_measurement_theta_max 26.361
_cell_measurement_theta_min 2.406
_cell_volume 8370.9(9)
_computing_cell_refinement 'SAINT v8.37A (Bruker, 2015)'
_computing_data_reduction 'SAINT v8.37A (Bruker, 2015)'
_computing_molecular_graphics 'Olex2 (Dolomanov et al., 2009)'
_computing_publication_material 'Olex2 (Dolomanov et al., 2009)'
_computing_structure_refinement 'ShelXL (Sheldrick, 2015)'
_computing_structure_solution 'ShelXS (Sheldrick, 2008)'
_diffrn_ambient_temperature 100.15
_diffrn_measured_fraction_theta_full 0.995
_diffrn_measured_fraction_theta_max 0.993
_diffrn_measurement_device_type 'Bruker APEX-II CCD'
_diffrn_measurement_method '\f and \w scans'
_diffrn_radiation_type MoK\a
_diffrn_radiation_wavelength 0.71073
_diffrn_reflns_av_R_equivalents 0.0315
_diffrn_reflns_av_unetI/netI 0.0320
_diffrn_reflns_Laue_measured_fraction_full 0.995
_diffrn_reflns_Laue_measured_fraction_max 0.993
_diffrn_reflns_limit_h_max 16
_diffrn_reflns_limit_h_min -16
_diffrn_reflns_limit_k_max 55
_diffrn_reflns_limit_k_min -47
_diffrn_reflns_limit_l_max 18
_diffrn_reflns_limit_l_min -11
_diffrn_reflns_number 68044
_diffrn_reflns_point_group_measured_fraction_full 0.995
_diffrn_reflns_point_group_measured_fraction_max 0.993
_diffrn_reflns_theta_full 25.242
_diffrn_reflns_theta_max 26.378
_diffrn_reflns_theta_min 0.913
_diffrn_standards_number 0
_exptl_absorpt_coefficient_mu 0.826
_exptl_absorpt_correction_T_max 0.7454
_exptl_absorpt_correction_T_min 0.6499
_exptl_absorpt_correction_type multi-scan
_exptl_absorpt_process_details
'SADABS-2014/5 (Bruker,2014/5) was used for absorption correction. wR2(int) was 0.1183 before and 0.0450 after correction. The Ratio of minimum to maximum transmission is 0.8719. The \l/2 correction factor is Not present.'
_exptl_crystal_colour yellow
_exptl_crystal_colour_primary yellow
_exptl_crystal_density_diffrn 1.473
_exptl_crystal_description prism
_exptl_crystal_F_000 3800
_exptl_crystal_size_max 0.384
_exptl_crystal_size_mid 0.111
_exptl_crystal_size_min 0.02
_refine_diff_density_max 0.658
_refine_diff_density_min -0.733
_refine_diff_density_rms 0.060
_refine_ls_extinction_method none
_refine_ls_goodness_of_fit_ref 1.057
_refine_ls_hydrogen_treatment constr
_refine_ls_matrix_type full
_refine_ls_number_parameters 1121
_refine_ls_number_reflns 17006
_refine_ls_number_restraints 3
_refine_ls_restrained_S_all 1.057
_refine_ls_R_factor_all 0.0442
_refine_ls_R_factor_gt 0.0352
_refine_ls_shift/su_max 0.002
_refine_ls_shift/su_mean 0.000
_refine_ls_structure_factor_coef Fsqd
_refine_ls_weighting_details 'w=1/[\s^2^(Fo^2^)+(0.0402P)^2^+5.0842P] where P=(Fo^2^+2Fc^2^)/3'
_refine_ls_weighting_scheme calc
_refine_ls_wR_factor_gt 0.0847
_refine_ls_wR_factor_ref 0.0886
_reflns_Friedel_coverage 0.000
_reflns_number_gt 14185
_reflns_number_total 17006
_reflns_threshold_expression 'I > 2\s(I)'
_cod_data_source_file c8dt04588g2.cif
_cod_data_source_block mw292_p
_cod_depositor_comments 'Adding full bibliography for 7048509--7048517.cif.'
_cod_database_code 7048517
_shelx_shelxl_version_number 2017/1
_shelx_space_group_comment
;
The symmetry employed for this shelxl refinement is uniquely defined
by the following loop, which should always be used as a source of
symmetry information in preference to the above space-group names.
They are only intended as comments.
;
_shelx_estimated_absorpt_t_max 0.984
_shelx_estimated_absorpt_t_min 0.742
_olex2_refinement_description
;
1. Fixed Uiso
 At 1.2 times of:
  All C(H) groups, All C(H,H) groups
 At 1.5 times of:
  All C(H,H,H) groups
2. Restrained distances
 Cl1-C6C \\sim Cl2-C6C
 with sigma of 0.01
 C1C-C2C \\sim C5C-C4C
 with sigma of 0.01
 O1C-C4C \\sim O1C-C2C
 with sigma of 0.01
3. Others
 Sof(O1C)=Sof(C1C)=Sof(H1CA)=Sof(H1CB)=Sof(H1CC)=Sof(C2C)=Sof(H2CA)=Sof(H2CB)=
 Sof(C4C)=Sof(H4CA)=Sof(H4CB)=Sof(C5C)=Sof(H5CA)=Sof(H5CB)=Sof(H5CC)=1-FVAR(1)
 Sof(Cl1)=Sof(Cl2)=Sof(C6C)=Sof(H6CA)=Sof(H6CB)=FVAR(1)
 Sof(F1BB)=Sof(F2BB)=Sof(F3BB)=Sof(F4BB)=1-FVAR(2)
 Sof(F1B)=Sof(F2B)=Sof(F3B)=Sof(F4B)=FVAR(2)
4.a Secondary CH2 refined with riding coordinates:
 C6C(H6CA,H6CB), C2C(H2CA,H2CB), C4C(H4CA,H4CB)
4.b Aromatic/amide H refined with riding coordinates:
 C1A(H1A), C2A(H2A), C5A(H5A), C6A(H6A), C8A(H8A), C9A(H9A), C10A(H10A),
 C11A(H11A), C14A(H14A), C15A(H15A), C16A(H16A), C17A(H17A), C20A(H20A),
 C21A(H21A), C22A(H22A), C23A(H23A), C24A(H24A), C26A(H26A), C27A(H27A),
 C28A(H28A), C29A(H29A), C30A(H30A), C32A(H32A), C33A(H33A), C34A(H34A),
 C35A(H35A), C36A(H36A), C38A(H38A), C39A(H39A), C40A(H40A), C41A(H41A),
 C42A(H42A), C1B(H1B), C2B(H2B), C5B(H5B), C6B(H6B), C8B(H8B), C9B(H9B),
 C10B(H10B), C11B(H11B), C14B(H14B), C15B(H15B), C16B(H16B), C17B(H17B),
 C20B(H20B), C21B(H21B), C22B(H22B), C23B(H23B), C24B(H24B), C26B(H26B),
 C27B(H27B), C28B(H28B), C29B(H29B), C30B(H30B), C32B(H32B), C33B(H33B),
 C34B(H34B), C35B(H35B), C36B(H36B), C38B(H38B), C39B(H39B), C40B(H40B),
 C41B(H41B), C42B(H42B)
4.c Idealised Me refined as rotating group:
 C1C(H1CA,H1CB,H1CC), C5C(H5CA,H5CB,H5CC)
;
_olex2_submission_special_instructions 'No special instructions were received'

loop_
_space_group_symop_operation_xyz
'x, y, z'
'-x+1/2, y+1/2, -z+1/2'
'-x, -y, -z'
'x-1/2, -y-1/2, z-1/2'

loop_
_atom_site_label
_atom_site_type_symbol
_atom_site_fract_x
_atom_site_fract_y
_atom_site_fract_z
_atom_site_U_iso_or_equiv
_atom_site_adp_type
_atom_site_occupancy
_atom_site_site_symmetry_order
_atom_site_calc_flag
_atom_site_refinement_flags_posn
_atom_site_refinement_flags_occupancy
_atom_site_disorder_assembly
_atom_site_disorder_group
Cu1A Cu 0.14409(2) 0.28614(2) 1.02892(2) 0.01841(6) Uani 1 1 d . . . .
S1A S 0.05219(5) 0.22209(2) 1.12919(5) 0.03464(15) Uani 1 1 d . . . .
S2A S 0.26515(5) 0.19613(2) 1.13443(5) 0.03513(15) Uani 1 1 d . . . .
S3A S -0.07179(7) 0.26049(2) 1.24767(7) 0.0606(2) Uani 1 1 d . . . .
P1A P 0.06327(4) 0.27839(2) 0.88735(4) 0.01926(12) Uani 1 1 d . . . .
P2A P 0.24032(4) 0.32783(2) 1.04011(3) 0.01662(11) Uani 1 1 d . . . .
O1A O 0.25858(11) 0.30355(3) 0.84924(9) 0.0209(3) Uani 1 1 d . . . .
N1A N 0.22654(13) 0.24920(4) 1.07462(12) 0.0215(4) Uani 1 1 d . . . .
N2A N 0.04622(13) 0.28367(4) 1.13382(12) 0.0234(4) Uani 1 1 d . . . .
C1A C 0.32924(17) 0.24383(5) 1.06450(16) 0.0267(5) Uani 1 1 d . . . .
H1A H 0.373118 0.258360 1.039954 0.032 Uiso 1 1 calc R . . .
C2A C 0.36279(19) 0.21635(6) 1.09213(18) 0.0358(6) Uani 1 1 d . . . .
H2A H 0.431085 0.209256 1.088547 0.043 Uiso 1 1 calc R . . .
C3A C 0.18353(17) 0.22601(5) 1.11205(15) 0.0243(5) Uani 1 1 d . . . .
C4A C 0.01823(18) 0.25786(5) 1.16689(17) 0.0298(5) Uani 1 1 d . . . .
C5A C -0.0720(2) 0.29865(7) 1.2344(2) 0.0521(8) Uani 1 1 d . . . .
H5A H -0.114311 0.312076 1.265618 0.062 Uiso 1 1 calc R . . .
C6A C -0.00419(18) 0.30694(6) 1.17375(17) 0.0323(5) Uani 1 1 d . . . .
H6A H 0.008152 0.327361 1.159412 0.039 Uiso 1 1 calc R . . .
C7A C 0.08074(16) 0.31052(5) 0.81179(14) 0.0211(4) Uani 1 1 d . . . .
C8A C 0.00066(18) 0.32675(5) 0.76672(15) 0.0264(5) Uani 1 1 d . . . .
H8A H -0.068354 0.320652 0.772670 0.032 Uiso 1 1 calc R . . .
C9A C 0.0200(2) 0.35167(6) 0.71325(16) 0.0337(6) Uani 1 1 d . . . .
H9A H -0.035546 0.362558 0.683102 0.040 Uiso 1 1 calc R . . .
C10A C 0.1205(2) 0.36068(6) 0.70386(16) 0.0336(6) Uani 1 1 d . . . .
H10A H 0.133477 0.377475 0.665985 0.040 Uiso 1 1 calc R . . .
C11A C 0.20238(18) 0.34536(5) 0.74936(15) 0.0276(5) Uani 1 1 d . . . .
H11A H 0.271186 0.351701 0.743657 0.033 Uiso 1 1 calc R . . .
C12A C 0.18167(16) 0.32068(5) 0.80314(14) 0.0211(4) Uani 1 1 d . . . .
C13A C 0.34956(16) 0.31737(5) 0.88422(14) 0.0207(4) Uani 1 1 d . . . .
C14A C 0.43187(17) 0.31880(5) 0.82927(15) 0.0263(5) Uani 1 1 d . . . .
H14A H 0.424902 0.311748 0.767030 0.032 Uiso 1 1 calc R . . .
C15A C 0.52488(18) 0.33063(6) 0.86580(16) 0.0295(5) Uani 1 1 d . . . .
H15A H 0.581666 0.331877 0.828387 0.035 Uiso 1 1 calc R . . .
C16A C 0.53450(17) 0.34054(5) 0.95651(16) 0.0281(5) Uani 1 1 d . . . .
H16A H 0.598489 0.348252 0.981828 0.034 Uiso 1 1 calc R . . .
C17A C 0.45135(17) 0.33934(5) 1.01105(15) 0.0246(5) Uani 1 1 d . . . .
H17A H 0.458926 0.346499 1.073149 0.029 Uiso 1 1 calc R . . .
C18A C 0.35663(16) 0.32776(5) 0.97611(14) 0.0189(4) Uani 1 1 d . . . .
C19A C 0.10276(16) 0.24685(5) 0.81720(16) 0.0252(5) Uani 1 1 d . . . .
C20A C 0.10504(18) 0.24919(6) 0.72094(17) 0.0335(6) Uani 1 1 d . . . .
H20A H 0.089280 0.267777 0.691044 0.040 Uiso 1 1 calc R . . .
C21A C 0.1303(2) 0.22446(7) 0.6687(2) 0.0456(7) Uani 1 1 d . . . .
H21A H 0.130657 0.226098 0.603097 0.055 Uiso 1 1 calc R . . .
C22A C 0.1547(2) 0.19750(7) 0.7119(2) 0.0454(7) Uani 1 1 d . . . .
H22A H 0.172468 0.180673 0.676072 0.055 Uiso 1 1 calc R . . .
C23A C 0.1535(2) 0.19495(6) 0.8069(2) 0.0425(7) Uani 1 1 d . . . .
H23A H 0.170509 0.176382 0.836406 0.051 Uiso 1 1 calc R . . .
C24A C 0.12723(18) 0.21965(5) 0.86004(18) 0.0325(6) Uani 1 1 d . . . .
H24A H 0.126143 0.217802 0.925508 0.039 Uiso 1 1 calc R . . .
C25A C -0.07662(16) 0.27418(5) 0.88368(14) 0.0216(4) Uani 1 1 d . . . .
C26A C -0.13036(17) 0.25249(5) 0.83054(15) 0.0252(5) Uani 1 1 d . . . .
H26A H -0.094222 0.239434 0.792431 0.030 Uiso 1 1 calc R . . .
C27A C -0.23666(18) 0.24971(6) 0.83256(16) 0.0318(5) Uani 1 1 d . . . .
H27A H -0.272472 0.234609 0.796781 0.038 Uiso 1 1 calc R . . .
C28A C -0.28999(18) 0.26902(6) 0.88689(17) 0.0337(6) Uani 1 1 d . . . .
H28A H -0.362532 0.267305 0.887807 0.040 Uiso 1 1 calc R . . .
C29A C -0.23758(18) 0.29079(6) 0.93979(16) 0.0321(6) Uani 1 1 d . . . .
H29A H -0.274387 0.304124 0.976490 0.039 Uiso 1 1 calc R . . .
C30A C -0.13179(17) 0.29322(5) 0.93947(15) 0.0266(5) Uani 1 1 d . . . .
H30A H -0.096214 0.307871 0.977274 0.032 Uiso 1 1 calc R . . .
C31A C 0.28434(16) 0.33858(5) 1.15884(13) 0.0188(4) Uani 1 1 d . . . .
C32A C 0.36171(17) 0.32227(5) 1.20884(15) 0.0251(5) Uani 1 1 d . . . .
H32A H 0.393869 0.305960 1.180113 0.030 Uiso 1 1 calc R . . .
C33A C 0.39167(18) 0.32978(6) 1.29998(15) 0.0296(5) Uani 1 1 d . . . .
H33A H 0.445440 0.318924 1.332935 0.035 Uiso 1 1 calc R . . .
C34A C 0.34355(18) 0.35302(6) 1.34319(15) 0.0293(5) Uani 1 1 d . . . .
H34A H 0.364947 0.358292 1.405398 0.035 Uiso 1 1 calc R . . .
C35A C 0.26483(18) 0.36847(6) 1.29606(15) 0.0303(5) Uani 1 1 d . . . .
H35A H 0.230414 0.383992 1.326487 0.036 Uiso 1 1 calc R . . .
C36A C 0.23525(17) 0.36151(5) 1.20403(14) 0.0251(5) Uani 1 1 d . . . .
H36A H 0.181232 0.372454 1.171758 0.030 Uiso 1 1 calc R . . .
C37A C 0.18035(17) 0.36253(5) 0.99558(13) 0.0203(4) Uani 1 1 d . . . .
C38A C 0.07479(18) 0.36353(5) 0.97530(15) 0.0276(5) Uani 1 1 d . . . .
H38A H 0.034058 0.346268 0.984437 0.033 Uiso 1 1 calc R . . .
C39A C 0.0285(2) 0.38994(6) 0.94146(17) 0.0396(7) Uani 1 1 d . . . .
H39A H -0.043637 0.390548 0.926275 0.047 Uiso 1 1 calc R . . .
C40A C 0.0873(2) 0.41514(6) 0.93006(16) 0.0403(7) Uani 1 1 d . . . .
H40A H 0.055547 0.433215 0.908077 0.048 Uiso 1 1 calc R . . .
C41A C 0.1920(2) 0.41420(6) 0.95042(17) 0.0391(6) Uani 1 1 d . . . .
H41A H 0.232358 0.431595 0.942088 0.047 Uiso 1 1 calc R . . .
C42A C 0.2386(2) 0.38806(5) 0.98293(16) 0.0304(5) Uani 1 1 d . . . .
H42A H 0.311009 0.387545 0.996720 0.037 Uiso 1 1 calc R . . .
Cu1B Cu 0.23758(2) 0.49409(2) 0.30607(2) 0.01817(6) Uani 1 1 d . . . .
S1B S 0.12202(4) 0.44277(2) 0.44410(4) 0.02516(12) Uani 1 1 d . . . .
S2B S 0.01700(4) 0.41384(2) 0.27381(4) 0.02566(12) Uani 1 1 d . . . .
S3B S 0.33073(5) 0.41851(2) 0.50556(4) 0.03030(14) Uani 1 1 d . . . .
P1B P 0.15953(4) 0.53721(2) 0.34176(3) 0.01819(11) Uani 1 1 d . . . .
P2B P 0.34323(4) 0.50054(2) 0.18848(3) 0.01636(11) Uani 1 1 d . . . .
O1B O 0.13888(10) 0.53212(3) 0.14157(9) 0.0181(3) Uani 1 1 d . . . .
N1B N 0.13259(13) 0.46011(4) 0.26406(11) 0.0194(4) Uani 1 1 d . . . .
N2B N 0.30818(14) 0.46636(4) 0.40776(12) 0.0223(4) Uani 1 1 d . . . .
C1B C 0.03278(17) 0.42867(5) 0.16688(15) 0.0258(5) Uani 1 1 d . . . .
H1B H 0.001328 0.421183 0.110065 0.031 Uiso 1 1 calc R . . .
C2B C 0.09641(16) 0.45259(5) 0.17459(14) 0.0234(5) Uani 1 1 d . . . .
H2B H 0.115100 0.463543 0.121972 0.028 Uiso 1 1 calc R . . .
C3B C 0.09600(16) 0.44104(5) 0.32250(14) 0.0209(4) Uani 1 1 d . . . .
C4B C 0.25720(17) 0.44526(5) 0.44785(14) 0.0226(5) Uani 1 1 d . . . .
C5B C 0.43843(19) 0.43691(6) 0.47638(15) 0.0335(6) Uani 1 1 d . . . .
H5B H 0.506869 0.430811 0.494257 0.040 Uiso 1 1 calc R . . .
C6B C 0.41299(18) 0.46135(6) 0.42434(15) 0.0294(5) Uani 1 1 d . . . .
H6B H 0.463146 0.474164 0.400821 0.035 Uiso 1 1 calc R . . .
C7B C 0.19068(15) 0.56675(5) 0.26103(14) 0.0191(4) Uani 1 1 d . . . .
C8B C 0.23244(17) 0.59451(5) 0.28763(15) 0.0252(5) Uani 1 1 d . . . .
H8B H 0.239580 0.599756 0.351565 0.030 Uiso 1 1 calc R . . .
C9B C 0.26369(18) 0.61457(6) 0.22188(16) 0.0307(5) Uani 1 1 d . . . .
H9B H 0.290405 0.633606 0.240820 0.037 Uiso 1 1 calc R . . .
C10B C 0.25603(18) 0.60691(5) 0.12889(16) 0.0287(5) Uani 1 1 d . . . .
H10B H 0.278423 0.620646 0.084306 0.034 Uiso 1 1 calc R . . .
C11B C 0.21611(16) 0.57947(5) 0.10016(14) 0.0227(5) Uani 1 1 d . . . .
H11B H 0.211243 0.574155 0.036260 0.027 Uiso 1 1 calc R . . .
C12B C 0.18337(15) 0.55988(5) 0.16601(14) 0.0181(4) Uani 1 1 d . . . .
C13B C 0.17664(16) 0.51802(5) 0.06485(13) 0.0183(4) Uani 1 1 d . . . .
C14B C 0.11703(17) 0.51878(5) -0.01841(14) 0.0231(5) Uani 1 1 d . . . .
H14B H 0.053191 0.529144 -0.022690 0.028 Uiso 1 1 calc R . . .
C15B C 0.15082(17) 0.50431(5) -0.09592(14) 0.0248(5) Uani 1 1 d . . . .
H15B H 0.110172 0.504666 -0.153312 0.030 Uiso 1 1 calc R . . .
C16B C 0.24408(17) 0.48940(5) -0.08871(14) 0.0225(5) Uani 1 1 d . . . .
H16B H 0.268338 0.479905 -0.141789 0.027 Uiso 1 1 calc R . . .
C17B C 0.30248(16) 0.48822(5) -0.00432(14) 0.0195(4) Uani 1 1 d . . . .
H17B H 0.365646 0.477512 -0.000190 0.023 Uiso 1 1 calc R . . .
C18B C 0.27016(15) 0.50248(5) 0.07463(13) 0.0174(4) Uani 1 1 d . . . .
C19B C 0.01877(16) 0.53635(5) 0.33469(13) 0.0188(4) Uani 1 1 d . . . .
C20B C -0.04328(16) 0.55927(5) 0.29623(14) 0.0230(5) Uani 1 1 d . . . .
H20B H -0.012639 0.576603 0.271747 0.028 Uiso 1 1 calc R . . .
C21B C -0.14970(17) 0.55693(6) 0.29347(15) 0.0274(5) Uani 1 1 d . . . .
H21B H -0.191416 0.572741 0.267545 0.033 Uiso 1 1 calc R . . .
C22B C -0.19542(17) 0.53167(6) 0.32833(15) 0.0279(5) Uani 1 1 d . . . .
H22B H -0.268224 0.530153 0.326337 0.033 Uiso 1 1 calc R . . .
C23B C -0.13457(18) 0.50874(6) 0.36594(16) 0.0296(5) Uani 1 1 d . . . .
H23B H -0.165546 0.491353 0.389668 0.036 Uiso 1 1 calc R . . .
C24B C -0.02801(17) 0.51106(5) 0.36916(15) 0.0244(5) Uani 1 1 d . . . .
H24B H 0.013347 0.495193 0.395189 0.029 Uiso 1 1 calc R . . .
C25B C 0.19331(16) 0.55435(5) 0.45471(14) 0.0220(5) Uani 1 1 d . . . .
C26B C 0.27936(17) 0.54368(5) 0.50755(14) 0.0255(5) Uani 1 1 d . . . .
H26B H 0.317549 0.527366 0.485443 0.031 Uiso 1 1 calc R . . .
C27B C 0.30961(19) 0.55686(6) 0.59272(15) 0.0327(6) Uani 1 1 d . . . .
H27B H 0.367657 0.549279 0.629000 0.039 Uiso 1 1 calc R . . .
C28B C 0.25568(19) 0.58083(6) 0.62451(16) 0.0359(6) Uani 1 1 d . . . .
H28B H 0.276577 0.589806 0.682536 0.043 Uiso 1 1 calc R . . .
C29B C 0.17094(19) 0.59181(6) 0.57175(16) 0.0333(6) Uani 1 1 d . . . .
H29B H 0.134723 0.608621 0.593213 0.040 Uiso 1 1 calc R . . .
C30B C 0.13856(18) 0.57855(5) 0.48814(15) 0.0275(5) Uani 1 1 d . . . .
H30B H 0.079088 0.585874 0.453322 0.033 Uiso 1 1 calc R . . .
C31B C 0.42596(15) 0.53356(5) 0.18469(13) 0.0173(4) Uani 1 1 d . . . .
C32B C 0.45316(17) 0.54927(5) 0.26607(14) 0.0240(5) Uani 1 1 d . . . .
H32B H 0.430372 0.542418 0.323365 0.029 Uiso 1 1 calc R . . .
C33B C 0.51355(18) 0.57498(6) 0.26409(16) 0.0299(5) Uani 1 1 d . . . .
H33B H 0.530740 0.585749 0.319863 0.036 Uiso 1 1 calc R . . .
C34B C 0.54869(17) 0.58494(5) 0.18134(16) 0.0273(5) Uani 1 1 d . . . .
H34B H 0.591097 0.602246 0.180378 0.033 Uiso 1 1 calc R . . .
C35B C 0.52156(17) 0.56948(5) 0.09987(15) 0.0250(5) Uani 1 1 d . . . .
H35B H 0.544786 0.576348 0.042765 0.030 Uiso 1 1 calc R . . .
C36B C 0.46079(16) 0.54408(5) 0.10143(14) 0.0217(4) Uani 1 1 d . . . .
H36B H 0.442512 0.533660 0.045216 0.026 Uiso 1 1 calc R . . .
C37B C 0.42959(16) 0.46865(5) 0.17508(13) 0.0185(4) Uani 1 1 d . . . .
C38B C 0.38913(17) 0.43990(5) 0.18331(15) 0.0250(5) Uani 1 1 d . . . .
H38B H 0.318467 0.437447 0.193472 0.030 Uiso 1 1 calc R . . .
C39B C 0.45135(18) 0.41486(5) 0.17675(16) 0.0276(5) Uani 1 1 d . . . .
H39B H 0.422972 0.395381 0.182307 0.033 Uiso 1 1 calc R . . .
C40B C 0.55479(17) 0.41810(5) 0.16213(15) 0.0256(5) Uani 1 1 d . . . .
H40B H 0.597050 0.400904 0.157108 0.031 Uiso 1 1 calc R . . .
C41B C 0.59596(17) 0.44656(5) 0.15492(15) 0.0259(5) Uani 1 1 d . . . .
H41B H 0.666823 0.448913 0.145396 0.031 Uiso 1 1 calc R . . .
C42B C 0.53379(16) 0.47173(5) 0.16158(14) 0.0225(5) Uani 1 1 d . . . .
H42B H 0.562655 0.491187 0.156873 0.027 Uiso 1 1 calc R . . .
F1A F 0.58009(12) 0.34486(3) 0.65187(9) 0.0418(4) Uani 1 1 d . . . .
F2A F 0.42572(16) 0.36172(5) 0.59411(17) 0.0882(8) Uani 1 1 d . . . .
F3A F 0.52896(19) 0.33624(4) 0.50195(11) 0.0782(7) Uani 1 1 d . . . .
F4A F 0.5684(2) 0.38367(4) 0.55122(12) 0.0835(7) Uani 1 1 d . . . .
B1A B 0.5258(3) 0.35655(7) 0.5743(2) 0.0508(10) Uani 1 1 d . . . .
B1B B 0.8156(2) 0.37447(6) 0.14051(17) 0.0250(5) Uani 1 1 d . . . .
F1BB F 0.7962(13) 0.4027(4) 0.1188(10) 0.039(2) Uani 0.555(17) 1 d . P A 4
F2BB F 0.8173(6) 0.36510(12) 0.2310(3) 0.0386(15) Uani 0.555(17) 1 d . P A 4
F3BB F 0.7386(7) 0.36136(17) 0.0888(5) 0.050(2) Uani 0.555(17) 1 d . P A 4
F4BB F 0.9100(7) 0.37041(14) 0.1092(7) 0.062(2) Uani 0.555(17) 1 d . P A 4
Cl1 Cl 0.7267(5) 0.71760(13) 0.4065(4) 0.0512(11) Uani 0.342(4) 1 d D P B 1
Cl2 Cl 0.8726(2) 0.68651(9) 0.5342(3) 0.0795(13) Uani 0.342(4) 1 d D P B 1
C6C C 0.7446(10) 0.6898(4) 0.4913(10) 0.055(4) Uani 0.342(4) 1 d D P B 1
H6CA H 0.701744 0.694448 0.543227 0.066 Uiso 0.342(4) 1 calc R P B 1
H6CB H 0.721019 0.670289 0.464415 0.066 Uiso 0.342(4) 1 calc R P B 1
O1C O 0.8885(2) 0.70262(8) 0.4877(2) 0.0426(8) Uani 0.658(4) 1 d D P B 2
C1C C 0.9836(5) 0.65979(13) 0.5602(3) 0.0721(17) Uani 0.658(4) 1 d D P B 2
H1CA H 0.922063 0.647452 0.546743 0.108 Uiso 0.658(4) 1 calc GR P B 2
H1CB H 1.018024 0.653702 0.619860 0.108 Uiso 0.658(4) 1 calc GR P B 2
H1CC H 1.030558 0.657064 0.510928 0.108 Uiso 0.658(4) 1 calc GR P B 2
C2C C 0.9525(4) 0.69285(12) 0.5649(3) 0.0569(14) Uani 0.658(4) 1 d D P B 2
H2CA H 0.916231 0.696097 0.621903 0.068 Uiso 0.658(4) 1 calc R P B 2
H2CB H 1.015474 0.705307 0.569755 0.068 Uiso 0.658(4) 1 calc R P B 2
C4C C 0.7892(5) 0.6898(2) 0.4870(6) 0.058(2) Uani 0.658(4) 1 d D P B 2
H4CA H 0.765523 0.689884 0.550575 0.069 Uiso 0.658(4) 1 calc R P B 2
H4CB H 0.790953 0.668804 0.465112 0.069 Uiso 0.658(4) 1 calc R P B 2
C5C C 0.7153(8) 0.7083(2) 0.4219(8) 0.054(3) Uani 0.658(4) 1 d D P B 2
H5CA H 0.741422 0.709148 0.360083 0.081 Uiso 0.658(4) 1 calc GR P B 2
H5CB H 0.710018 0.728678 0.446562 0.081 Uiso 0.658(4) 1 calc GR P B 2
H5CC H 0.647199 0.698871 0.417615 0.081 Uiso 0.658(4) 1 calc GR P B 2
F1B F 0.7993(14) 0.4075(4) 0.1393(12) 0.0265(19) Uani 0.445(17) 1 d . P A 3
F2B F 0.7652(14) 0.36655(16) 0.2174(10) 0.083(4) Uani 0.445(17) 1 d . P A 3
F3B F 0.7850(10) 0.35383(16) 0.0691(5) 0.052(2) Uani 0.445(17) 1 d . P A 3
F4B F 0.9191(6) 0.36925(18) 0.1596(10) 0.068(3) Uani 0.445(17) 1 d . P A 3

loop_
_atom_site_aniso_label
_atom_site_aniso_U_11
_atom_site_aniso_U_22
_atom_site_aniso_U_33
_atom_site_aniso_U_23
_atom_site_aniso_U_13
_atom_site_aniso_U_12
Cu1A 0.01803(13) 0.01563(13) 0.02138(13) 0.00087(10) 0.00014(10) -0.00030(10)
S1A 0.0296(3) 0.0211(3) 0.0550(4) 0.0022(3) 0.0152(3) -0.0046(2)
S2A 0.0355(3) 0.0217(3) 0.0477(4) 0.0095(3) -0.0004(3) 0.0076(3)
S3A 0.0640(5) 0.0381(4) 0.0872(6) 0.0123(4) 0.0563(5) 0.0055(4)
P1A 0.0172(3) 0.0183(3) 0.0221(3) -0.0034(2) -0.0001(2) 0.0001(2)
P2A 0.0179(3) 0.0145(3) 0.0175(2) -0.0009(2) 0.0012(2) -0.0001(2)
O1A 0.0197(7) 0.0210(8) 0.0221(7) -0.0034(6) 0.0010(6) -0.0020(6)
N1A 0.0186(9) 0.0196(10) 0.0258(9) 0.0020(7) -0.0009(7) 0.0011(7)
N2A 0.0190(9) 0.0222(10) 0.0290(9) 0.0022(8) 0.0024(7) 0.0007(8)
C1A 0.0188(11) 0.0252(13) 0.0357(12) -0.0006(10) 0.0005(9) 0.0008(9)
C2A 0.0267(13) 0.0309(14) 0.0491(15) 0.0009(12) -0.0020(11) 0.0076(11)
C3A 0.0241(11) 0.0198(12) 0.0287(11) 0.0022(9) 0.0005(9) 0.0012(9)
C4A 0.0242(12) 0.0291(13) 0.0373(13) 0.0032(10) 0.0100(10) 0.0004(10)
C5A 0.0536(18) 0.0376(17) 0.070(2) 0.0041(15) 0.0406(16) 0.0119(14)
C6A 0.0310(13) 0.0259(13) 0.0409(13) 0.0014(11) 0.0094(11) 0.0061(10)
C7A 0.0234(11) 0.0202(11) 0.0196(10) -0.0041(8) 0.0010(8) -0.0022(9)
C8A 0.0248(12) 0.0278(13) 0.0254(11) -0.0022(9) -0.0051(9) -0.0004(10)
C9A 0.0374(14) 0.0304(14) 0.0312(12) 0.0039(10) -0.0106(10) 0.0022(11)
C10A 0.0467(15) 0.0270(13) 0.0261(12) 0.0060(10) -0.0033(11) -0.0041(11)
C11A 0.0317(13) 0.0289(13) 0.0222(11) -0.0022(9) 0.0020(9) -0.0066(10)
C12A 0.0248(11) 0.0211(11) 0.0167(9) -0.0054(8) -0.0023(8) 0.0018(9)
C13A 0.0194(11) 0.0184(11) 0.0246(10) -0.0011(9) 0.0022(8) -0.0014(8)
C14A 0.0262(12) 0.0290(13) 0.0241(11) -0.0037(9) 0.0060(9) -0.0009(10)
C15A 0.0235(12) 0.0332(14) 0.0330(12) -0.0001(10) 0.0101(10) -0.0029(10)
C16A 0.0193(11) 0.0303(13) 0.0347(12) -0.0010(10) 0.0015(9) -0.0057(10)
C17A 0.0241(11) 0.0253(12) 0.0240(11) -0.0021(9) 0.0006(9) -0.0015(9)
C18A 0.0188(10) 0.0155(10) 0.0226(10) 0.0009(8) 0.0028(8) -0.0001(8)
C19A 0.0145(10) 0.0245(12) 0.0363(12) -0.0114(10) 0.0008(9) -0.0016(9)
C20A 0.0286(13) 0.0343(14) 0.0379(13) -0.0122(11) 0.0039(10) 0.0024(11)
C21A 0.0395(15) 0.0529(19) 0.0453(15) -0.0230(14) 0.0086(12) 0.0023(14)
C22A 0.0297(14) 0.0438(18) 0.0631(19) -0.0320(15) 0.0061(13) 0.0015(12)
C23A 0.0326(14) 0.0231(14) 0.0707(19) -0.0143(13) -0.0032(13) 0.0026(11)
C24A 0.0257(12) 0.0263(13) 0.0446(14) -0.0080(11) -0.0039(11) -0.0008(10)
C25A 0.0193(11) 0.0223(12) 0.0229(10) 0.0014(9) 0.0001(8) 0.0009(9)
C26A 0.0220(11) 0.0267(12) 0.0267(11) -0.0003(9) 0.0012(9) -0.0027(9)
C27A 0.0252(12) 0.0376(15) 0.0316(12) 0.0024(11) -0.0036(10) -0.0095(11)
C28A 0.0174(11) 0.0485(16) 0.0351(13) 0.0095(12) 0.0016(10) -0.0025(11)
C29A 0.0249(12) 0.0410(15) 0.0309(12) 0.0028(11) 0.0050(10) 0.0079(11)
C30A 0.0220(11) 0.0309(13) 0.0268(11) -0.0035(10) 0.0006(9) 0.0023(10)
C31A 0.0206(10) 0.0186(11) 0.0174(9) -0.0002(8) 0.0023(8) -0.0036(8)
C32A 0.0297(12) 0.0214(12) 0.0240(11) -0.0013(9) 0.0017(9) 0.0050(9)
C33A 0.0305(13) 0.0321(14) 0.0250(11) 0.0017(10) -0.0052(9) 0.0073(10)
C34A 0.0328(13) 0.0357(14) 0.0186(10) -0.0035(10) -0.0033(9) 0.0019(11)
C35A 0.0348(13) 0.0314(14) 0.0244(11) -0.0073(10) 0.0008(10) 0.0087(11)
C36A 0.0263(12) 0.0261(12) 0.0223(10) -0.0026(9) -0.0019(9) 0.0047(9)
C37A 0.0289(12) 0.0161(11) 0.0158(9) -0.0023(8) 0.0011(8) 0.0028(9)
C38A 0.0309(13) 0.0234(12) 0.0271(11) -0.0049(9) -0.0066(9) 0.0056(10)
C39A 0.0471(16) 0.0368(16) 0.0323(13) -0.0087(11) -0.0135(11) 0.0194(13)
C40A 0.075(2) 0.0227(14) 0.0213(11) -0.0008(10) -0.0058(12) 0.0225(13)
C41A 0.0638(19) 0.0207(13) 0.0329(13) 0.0034(10) 0.0050(12) 0.0027(12)
C42A 0.0379(14) 0.0213(12) 0.0318(12) 0.0029(10) 0.0011(10) 0.0004(10)
Cu1B 0.01938(13) 0.01919(14) 0.01605(12) 0.00047(10) 0.00203(10) 0.00020(10)
S1B 0.0284(3) 0.0294(3) 0.0180(2) 0.0015(2) 0.0040(2) -0.0032(2)
S2B 0.0279(3) 0.0225(3) 0.0263(3) 0.0015(2) 0.0004(2) -0.0067(2)
S3B 0.0418(3) 0.0254(3) 0.0228(3) 0.0020(2) -0.0036(2) 0.0083(3)
P1B 0.0196(3) 0.0196(3) 0.0156(2) -0.0010(2) 0.0030(2) -0.0005(2)
P2B 0.0165(3) 0.0183(3) 0.0144(2) -0.0010(2) 0.00154(19) 0.0005(2)
O1B 0.0191(7) 0.0179(8) 0.0177(7) -0.0005(6) 0.0035(6) 0.0002(6)
N1B 0.0199(9) 0.0192(9) 0.0191(8) -0.0008(7) 0.0012(7) 0.0002(7)
N2B 0.0229(9) 0.0249(10) 0.0189(8) -0.0008(7) 0.0004(7) 0.0006(8)
C1B 0.0285(12) 0.0259(12) 0.0225(10) 0.0002(9) -0.0014(9) -0.0029(10)
C2B 0.0243(11) 0.0251(12) 0.0205(10) 0.0034(9) -0.0004(9) -0.0028(9)
C3B 0.0214(11) 0.0196(11) 0.0217(10) -0.0004(8) 0.0022(8) 0.0013(9)
C4B 0.0295(12) 0.0229(12) 0.0152(9) -0.0021(8) -0.0006(8) 0.0037(9)
C5B 0.0300(13) 0.0450(16) 0.0247(11) -0.0004(11) -0.0031(10) 0.0104(11)
C6B 0.0244(12) 0.0383(14) 0.0249(11) 0.0000(10) -0.0011(9) 0.0041(10)
C7B 0.0165(10) 0.0192(11) 0.0221(10) 0.0007(8) 0.0040(8) -0.0003(8)
C8B 0.0247(12) 0.0257(12) 0.0258(11) -0.0065(9) 0.0045(9) -0.0033(9)
C9B 0.0326(13) 0.0248(13) 0.0355(13) -0.0027(10) 0.0066(10) -0.0109(10)
C10B 0.0309(13) 0.0244(12) 0.0315(12) 0.0057(10) 0.0076(10) -0.0061(10)
C11B 0.0220(11) 0.0251(12) 0.0214(10) 0.0015(9) 0.0041(8) 0.0017(9)
C12B 0.0152(10) 0.0172(11) 0.0219(10) 0.0005(8) 0.0020(8) 0.0009(8)
C13B 0.0219(11) 0.0175(11) 0.0159(9) -0.0006(8) 0.0032(8) -0.0041(8)
C14B 0.0224(11) 0.0239(12) 0.0226(10) 0.0035(9) -0.0004(9) 0.0004(9)
C15B 0.0295(12) 0.0263(12) 0.0178(10) 0.0013(9) -0.0042(9) -0.0063(10)
C16B 0.0290(12) 0.0219(12) 0.0170(10) -0.0041(8) 0.0036(8) -0.0069(9)
C17B 0.0197(10) 0.0173(11) 0.0216(10) -0.0010(8) 0.0025(8) -0.0019(8)
C18B 0.0185(10) 0.0173(11) 0.0166(9) -0.0005(8) 0.0020(8) -0.0043(8)
C19B 0.0216(11) 0.0204(11) 0.0146(9) -0.0042(8) 0.0041(8) -0.0013(9)
C20B 0.0243(11) 0.0237(12) 0.0213(10) -0.0010(9) 0.0028(9) -0.0031(9)
C21B 0.0241(12) 0.0343(14) 0.0235(11) -0.0045(10) -0.0009(9) 0.0023(10)
C22B 0.0214(11) 0.0403(15) 0.0221(11) -0.0104(10) 0.0034(9) -0.0068(10)
C23B 0.0344(13) 0.0287(13) 0.0272(11) -0.0064(10) 0.0118(10) -0.0113(11)
C24B 0.0287(12) 0.0226(12) 0.0229(10) -0.0025(9) 0.0079(9) -0.0021(9)
C25B 0.0239(11) 0.0256(12) 0.0170(10) -0.0031(9) 0.0051(8) -0.0068(9)
C26B 0.0260(12) 0.0308(13) 0.0199(10) 0.0002(9) 0.0043(9) -0.0030(10)
C27B 0.0275(12) 0.0487(16) 0.0216(11) -0.0011(11) 0.0000(9) -0.0080(11)
C28B 0.0347(14) 0.0527(17) 0.0210(11) -0.0124(11) 0.0059(10) -0.0121(12)
C29B 0.0337(13) 0.0379(15) 0.0297(12) -0.0115(11) 0.0116(10) -0.0043(11)
C30B 0.0267(12) 0.0311(13) 0.0253(11) -0.0054(10) 0.0057(9) -0.0026(10)
C31B 0.0146(10) 0.0171(11) 0.0201(10) -0.0007(8) -0.0003(8) 0.0015(8)
C32B 0.0256(11) 0.0281(13) 0.0180(10) -0.0012(9) -0.0008(8) -0.0025(9)
C33B 0.0324(13) 0.0314(14) 0.0251(11) -0.0074(10) -0.0027(10) -0.0073(10)
C34B 0.0235(11) 0.0220(12) 0.0362(12) -0.0020(10) 0.0009(9) -0.0051(9)
C35B 0.0248(12) 0.0258(12) 0.0247(11) 0.0024(9) 0.0049(9) -0.0016(9)
C36B 0.0219(11) 0.0243(12) 0.0188(10) -0.0041(9) 0.0018(8) -0.0023(9)
C37B 0.0210(11) 0.0207(11) 0.0138(9) -0.0013(8) 0.0011(8) 0.0027(8)
C38B 0.0211(11) 0.0250(12) 0.0292(11) -0.0030(9) 0.0034(9) 0.0002(9)
C39B 0.0286(12) 0.0197(12) 0.0345(12) -0.0041(10) 0.0020(10) 0.0005(10)
C40B 0.0270(12) 0.0239(12) 0.0256(11) -0.0042(9) 0.0002(9) 0.0079(10)
C41B 0.0206(11) 0.0309(13) 0.0261(11) 0.0009(10) 0.0019(9) 0.0049(9)
C42B 0.0226(11) 0.0235(12) 0.0215(10) 0.0011(9) 0.0025(8) 0.0011(9)
F1A 0.0611(10) 0.0287(8) 0.0324(7) -0.0005(6) -0.0182(7) 0.0062(7)
F2A 0.0646(13) 0.0709(15) 0.1220(19) -0.0371(13) -0.0400(13) 0.0287(11)
F3A 0.149(2) 0.0402(11) 0.0389(9) -0.0170(8) -0.0363(11) 0.0272(12)
F4A 0.177(2) 0.0270(10) 0.0443(10) 0.0064(8) -0.0056(12) 0.0088(12)
B1A 0.085(3) 0.0256(17) 0.0370(16) -0.0077(13) -0.0302(17) 0.0179(17)
B1B 0.0235(13) 0.0244(14) 0.0272(12) 0.0013(11) 0.0020(10) -0.0002(11)
F1BB 0.042(3) 0.023(5) 0.050(6) 0.003(3) -0.003(4) 0.003(3)
F2BB 0.066(3) 0.0305(18) 0.0182(17) -0.0022(12) -0.0047(19) 0.007(2)
F3BB 0.067(4) 0.036(3) 0.041(2) 0.009(2) -0.028(2) -0.027(3)
F4BB 0.043(4) 0.033(2) 0.119(5) 0.023(3) 0.053(3) 0.017(2)
Cl1 0.058(2) 0.052(3) 0.0453(17) -0.0073(16) 0.0167(13) -0.0157(16)
Cl2 0.0503(19) 0.105(3) 0.080(2) -0.007(2) -0.0181(15) 0.0068(17)
C6C 0.082(11) 0.046(7) 0.037(6) 0.004(5) 0.003(8) -0.013(9)
O1C 0.0409(18) 0.053(2) 0.0340(16) 0.0034(15) 0.0019(13) -0.0099(15)
C1C 0.103(5) 0.070(4) 0.043(3) 0.012(3) 0.004(3) 0.029(3)
C2C 0.055(3) 0.070(4) 0.046(3) 0.001(2) 0.002(2) 0.008(3)
C4C 0.063(5) 0.065(4) 0.047(3) -0.011(3) 0.017(4) -0.012(4)
C5C 0.034(4) 0.070(8) 0.059(7) -0.025(5) 0.003(4) 0.000(4)
F1B 0.027(3) 0.013(4) 0.039(5) -0.002(3) 0.002(3) 0.003(2)
F2B 0.138(9) 0.032(3) 0.092(6) 0.010(3) 0.093(6) 0.009(5)
F3B 0.076(5) 0.034(3) 0.041(3) -0.009(2) -0.021(3) -0.006(3)
F4B 0.038(3) 0.025(3) 0.134(8) -0.014(4) -0.033(4) 0.003(2)

loop_
_atom_type_symbol
_atom_type_description
_atom_type_scat_dispersion_real
_atom_type_scat_dispersion_imag
_atom_type_scat_source
C C 0.0033 0.0016 'International Tables Vol C Tables 4.2.6.8 and 6.1.1.4'
H H 0.0000 0.0000 'International Tables Vol C Tables 4.2.6.8 and 6.1.1.4'
B B 0.0013 0.0007 'International Tables Vol C Tables 4.2.6.8 and 6.1.1.4'
Cl Cl 0.1484 0.1585 'International Tables Vol C Tables 4.2.6.8 and 6.1.1.4'
Cu Cu 0.3201 1.2651 'International Tables Vol C Tables 4.2.6.8 and 6.1.1.4'
F F 0.0171 0.0103 'International Tables Vol C Tables 4.2.6.8 and 6.1.1.4'
N N 0.0061 0.0033 'International Tables Vol C Tables 4.2.6.8 and 6.1.1.4'
O O 0.0106 0.0060 'International Tables Vol C Tables 4.2.6.8 and 6.1.1.4'
P P 0.1023 0.0942 'International Tables Vol C Tables 4.2.6.8 and 6.1.1.4'
S S 0.1246 0.1234 'International Tables Vol C Tables 4.2.6.8 and 6.1.1.4'

loop_
_geom_angle_atom_site_label_1
_geom_angle_atom_site_label_2
_geom_angle_atom_site_label_3
_geom_angle
P2A Cu1A P1A 114.43(2)
N1A Cu1A P1A 111.54(5)
N1A Cu1A P2A 111.47(5)
N1A Cu1A N2A 93.40(7)
N2A Cu1A P1A 112.70(5)
N2A Cu1A P2A 111.49(5)
C4A S1A C3A 102.98(11)
C2A S2A C3A 89.49(11)
C5A S3A C4A 89.29(12)
C7A P1A Cu1A 110.53(7)
C7A P1A C19A 102.69(10)
C7A P1A C25A 103.39(10)
C19A P1A Cu1A 119.20(8)
C19A P1A C25A 103.07(10)
C25A P1A Cu1A 116.06(7)
C18A P2A Cu1A 116.21(7)
C31A P2A Cu1A 114.79(7)
C31A P2A C18A 105.00(9)
C37A P2A Cu1A 117.00(7)
C37A P2A C18A 99.92(10)
C37A P2A C31A 101.75(9)
C12A O1A C13A 119.56(16)
C1A N1A Cu1A 126.57(15)
C3A N1A Cu1A 122.42(15)
C3A N1A C1A 110.80(19)
C4A N2A Cu1A 121.44(16)
C4A N2A C6A 110.81(19)
C6A N2A Cu1A 127.57(16)
N1A C1A H1A 122.5
C2A C1A N1A 114.9(2)
C2A C1A H1A 122.5
S2A C2A H2A 124.7
C1A C2A S2A 110.52(19)
C1A C2A H2A 124.7
S2A C3A S1A 119.48(13)
N1A C3A S1A 125.97(17)
N1A C3A S2A 114.23(16)
S3A C4A S1A 118.27(14)
N2A C4A S1A 127.11(18)
N2A C4A S3A 114.25(18)
S3A C5A H5A 124.7
C6A C5A S3A 110.6(2)
C6A C5A H5A 124.7
N2A C6A H6A 122.5
C5A C6A N2A 115.0(2)
C5A C6A H6A 122.5
C8A C7A P1A 124.39(17)
C8A C7A C12A 117.8(2)
C12A C7A P1A 117.72(16)
C7A C8A H8A 119.5
C9A C8A C7A 121.1(2)
C9A C8A H8A 119.5
C8A C9A H9A 120.0
C10A C9A C8A 119.9(2)
C10A C9A H9A 120.0
C9A C10A H10A 119.7
C9A C10A C11A 120.6(2)
C11A C10A H10A 119.7
C10A C11A H11A 120.7
C12A C11A C10A 118.7(2)
C12A C11A H11A 120.7
O1A C12A C7A 115.28(19)
C11A C12A O1A 122.8(2)
C11A C12A C7A 121.9(2)
O1A C13A C18A 118.81(18)
C14A C13A O1A 119.15(19)
C14A C13A C18A 121.9(2)
C13A C14A H14A 120.3
C13A C14A C15A 119.5(2)
C15A C14A H14A 120.3
C14A C15A H15A 120.1
C16A C15A C14A 119.8(2)
C16A C15A H15A 120.1
C15A C16A H16A 119.8
C15A C16A C17A 120.5(2)
C17A C16A H16A 119.8
C16A C17A H17A 119.5
C16A C17A C18A 121.1(2)
C18A C17A H17A 119.5
C13A C18A P2A 118.62(15)
C17A C18A P2A 124.00(16)
C17A C18A C13A 117.24(19)
C20A C19A P1A 121.43(19)
C24A C19A P1A 119.33(18)
C24A C19A C20A 119.2(2)
C19A C20A H20A 119.8
C21A C20A C19A 120.3(3)
C21A C20A H20A 119.8
C20A C21A H21A 120.0
C22A C21A C20A 120.1(3)
C22A C21A H21A 120.0
C21A C22A H22A 119.9
C23A C22A C21A 120.2(2)
C23A C22A H22A 119.9
C22A C23A H23A 119.9
C22A C23A C24A 120.2(3)
C24A C23A H23A 119.9
C19A C24A C23A 120.1(2)
C19A C24A H24A 120.0
C23A C24A H24A 120.0
C26A C25A P1A 123.18(17)
C26A C25A C30A 118.5(2)
C30A C25A P1A 118.24(17)
C25A C26A H26A 119.6
C25A C26A C27A 120.7(2)
C27A C26A H26A 119.6
C26A C27A H27A 120.1
C28A C27A C26A 119.9(2)
C28A C27A H27A 120.1
C27A C28A H28A 120.0
C29A C28A C27A 120.0(2)
C29A C28A H28A 120.0
C28A C29A H29A 119.9
C28A C29A C30A 120.3(2)
C30A C29A H29A 119.9
C25A C30A H30A 119.7
C29A C30A C25A 120.5(2)
C29A C30A H30A 119.7
C32A C31A P2A 120.71(16)
C36A C31A P2A 120.50(16)
C36A C31A C32A 118.56(19)
C31A C32A H32A 119.8
C33A C32A C31A 120.4(2)
C33A C32A H32A 119.8
C32A C33A H33A 119.9
C34A C33A C32A 120.3(2)
C34A C33A H33A 119.9
C33A C34A H34A 120.0
C35A C34A C33A 120.0(2)
C35A C34A H34A 120.0
C34A C35A H35A 119.8
C34A C35A C36A 120.3(2)
C36A C35A H35A 119.8
C31A C36A H36A 119.8
C35A C36A C31A 120.4(2)
C35A C36A H36A 119.8
C38A C37A P2A 119.56(17)
C38A C37A C42A 119.4(2)
C42A C37A P2A 121.08(17)
C37A C38A H38A 120.1
C37A C38A C39A 119.9(2)
C39A C38A H38A 120.1
C38A C39A H39A 120.0
C40A C39A C38A 120.0(3)
C40A C39A H39A 120.0
C39A C40A H40A 119.9
C41A C40A C39A 120.2(2)
C41A C40A H40A 119.9
C40A C41A H41A 119.9
C40A C41A C42A 120.2(3)
C42A C41A H41A 119.9
C37A C42A H42A 119.8
C41A C42A C37A 120.4(2)
C41A C42A H42A 119.8
P1B Cu1B P2B 111.74(2)
N1B Cu1B P1B 112.69(5)
N1B Cu1B P2B 107.01(5)
N2B Cu1B P1B 121.96(5)
N2B Cu1B P2B 109.87(5)
N2B Cu1B N1B 91.13(7)
C4B S1B C3B 98.69(10)
C1B S2B C3B 89.29(11)
C5B S3B C4B 89.20(12)
C7B P1B Cu1B 110.13(7)
C7B P1B C19B 104.44(9)
C7B P1B C25B 102.60(10)
C19B P1B Cu1B 115.94(7)
C25B P1B Cu1B 118.59(8)
C25B P1B C19B 103.47(9)
C18B P2B Cu1B 111.68(7)
C31B P2B Cu1B 120.91(7)
C31B P2B C18B 101.71(9)
C31B P2B C37B 104.67(9)
C37B P2B Cu1B 112.96(7)
C37B P2B C18B 102.92(9)
C13B O1B C12B 115.72(15)
C2B N1B Cu1B 127.89(14)
C3B N1B Cu1B 122.81(14)
C3B N1B C2B 109.17(18)
C4B N2B Cu1B 121.71(15)
C4B N2B C6B 109.47(19)
C6B N2B Cu1B 126.55(15)
S2B C1B H1B 124.9
C2B C1B S2B 110.25(16)
C2B C1B H1B 124.9
N1B C2B H2B 122.2
C1B C2B N1B 115.67(19)
C1B C2B H2B 122.2
S2B C3B S1B 120.38(12)
N1B C3B S1B 123.99(16)
N1B C3B S2B 115.62(15)
S3B C4B S1B 119.65(13)
N2B C4B S1B 124.76(17)
N2B C4B S3B 115.58(17)
S3B C5B H5B 124.7
C6B C5B S3B 110.65(18)
C6B C5B H5B 124.7
N2B C6B H6B 122.5
C5B C6B N2B 115.1(2)
C5B C6B H6B 122.5
C8B C7B P1B 124.46(16)
C8B C7B C12B 117.39(19)
C12B C7B P1B 117.72(16)
C7B C8B H8B 119.6
C9B C8B C7B 120.8(2)
C9B C8B H8B 119.6
C8B C9B H9B 119.9
C10B C9B C8B 120.1(2)
C10B C9B H9B 119.9
C9B C10B H10B 119.7
C11B C10B C9B 120.6(2)
C11B C10B H10B 119.7
C10B C11B H11B 120.6
C10B C11B C12B 118.8(2)
C12B C11B H11B 120.6
O1B C12B C7B 115.86(17)
C11B C12B O1B 121.90(18)
C11B C12B C7B 122.2(2)
O1B C13B C18B 119.94(17)
C14B C13B O1B 118.08(18)
C14B C13B C18B 121.91(19)
C13B C14B H14B 120.1
C13B C14B C15B 119.8(2)
C15B C14B H14B 120.1
C14B C15B H15B 120.3
C16B C15B C14B 119.45(19)
C16B C15B H15B 120.3
C15B C16B H16B 119.8
C15B C16B C17B 120.38(19)
C17B C16B H16B 119.8
C16B C17B H17B 119.4
C16B C17B C18B 121.3(2)
C18B C17B H17B 119.4
C13B C18B P2B 120.17(15)
C17B C18B P2B 122.68(16)
C17B C18B C13B 117.14(18)
C20B C19B P1B 123.84(16)
C24B C19B P1B 117.46(16)
C24B C19B C20B 118.7(2)
C19B C20B H20B 119.8
C21B C20B C19B 120.4(2)
C21B C20B H20B 119.8
C20B C21B H21B 119.8
C22B C21B C20B 120.4(2)
C22B C21B H21B 119.8
C21B C22B H22B 120.2
C23B C22B C21B 119.6(2)
C23B C22B H22B 120.2
C22B C23B H23B 119.9
C22B C23B C24B 120.1(2)
C24B C23B H23B 119.9
C19B C24B H24B 119.6
C23B C24B C19B 120.8(2)
C23B C24B H24B 119.6
C26B C25B P1B 118.52(17)
C26B C25B C30B 119.03(19)
C30B C25B P1B 122.39(17)
C25B C26B H26B 119.9
C25B C26B C27B 120.2(2)
C27B C26B H26B 119.9
C26B C27B H27B 119.9
C28B C27B C26B 120.2(2)
C28B C27B H27B 119.9
C27B C28B H28B 120.1
C27B C28B C29B 119.9(2)
C29B C28B H28B 120.1
C28B C29B H29B 119.7
C30B C29B C28B 120.6(2)
C30B C29B H29B 119.7
C25B C30B H30B 120.0
C29B C30B C25B 120.0(2)
C29B C30B H30B 120.0
C32B C31B P2B 119.62(16)
C32B C31B C36B 118.61(19)
C36B C31B P2B 121.75(15)
C31B C32B H32B 119.8
C31B C32B C33B 120.4(2)
C33B C32B H32B 119.8
C32B C33B H33B 119.8
C34B C33B C32B 120.4(2)
C34B C33B H33B 119.8
C33B C34B H34B 120.2
C33B C34B C35B 119.5(2)
C35B C34B H34B 120.2
C34B C35B H35B 119.9
C36B C35B C34B 120.2(2)
C36B C35B H35B 119.9
C31B C36B H36B 119.6
C35B C36B C31B 120.80(19)
C35B C36B H36B 119.6
C38B C37B P2B 117.70(16)
C42B C37B P2B 123.45(17)
C42B C37B C38B 118.8(2)
C37B C38B H38B 119.8
C39B C38B C37B 120.5(2)
C39B C38B H38B 119.8
C38B C39B H39B 119.8
C38B C39B C40B 120.4(2)
C40B C39B H39B 119.8
C39B C40B H40B 120.2
C41B C40B C39B 119.5(2)
C41B C40B H40B 120.2
C40B C41B H41B 119.9
C40B C41B C42B 120.2(2)
C42B C41B H41B 119.9
C37B C42B H42B 119.7
C41B C42B C37B 120.6(2)
C41B C42B H42B 119.7
F1A B1A F3A 108.8(2)
F1A B1A F4A 109.5(3)
F2A B1A F1A 109.4(3)
F2A B1A F3A 110.4(3)
F2A B1A F4A 108.0(3)
F4A B1A F3A 110.8(3)
F1BB B1B F2BB 120.5(7)
F1BB B1B F3BB 99.4(8)
F1BB B1B F4BB 102.2(8)
F3BB B1B F2BB 110.9(3)
F3BB B1B F4BB 114.7(4)
F4BB B1B F2BB 109.0(3)
F2B B1B F1B 100.8(8)
F2B B1B F3B 107.1(5)
F3B B1B F1B 127.0(8)
F4B B1B F1B 107.9(8)
F4B B1B F2B 108.3(5)
F4B B1B F3B 104.8(5)
Cl1 C6C H6CA 109.1
Cl1 C6C H6CB 109.1
Cl2 C6C Cl1 112.5(9)
Cl2 C6C H6CA 109.1
Cl2 C6C H6CB 109.1
H6CA C6C H6CB 107.8
C2C O1C C4C 111.6(5)
H1CA C1C H1CB 109.5
H1CA C1C H1CC 109.5
H1CB C1C H1CC 109.5
C2C C1C H1CA 109.5
C2C C1C H1CB 109.5
C2C C1C H1CC 109.5
O1C C2C C1C 113.9(4)
O1C C2C H2CA 108.8
O1C C2C H2CB 108.8
C1C C2C H2CA 108.8
C1C C2C H2CB 108.8
H2CA C2C H2CB 107.7
O1C C4C H4CA 109.9
O1C C4C H4CB 109.9
O1C C4C C5C 108.7(7)
H4CA C4C H4CB 108.3
C5C C4C H4CA 109.9
C5C C4C H4CB 109.9
C4C C5C H5CA 109.5
C4C C5C H5CB 109.5
C4C C5C H5CC 109.5
H5CA C5C H5CB 109.5
H5CA C5C H5CC 109.5
H5CB C5C H5CC 109.5

loop_
_geom_bond_atom_site_label_1
_geom_bond_atom_site_label_2
_geom_bond_distance
Cu1A P1A 2.2555(6)
Cu1A P2A 2.2418(6)
Cu1A N1A 2.0489(18)
Cu1A N2A 2.0548(18)
S1A C3A 1.757(2)
S1A C4A 1.753(3)
S2A C2A 1.710(3)
S2A C3A 1.721(2)
S3A C4A 1.719(2)
S3A C5A 1.712(3)
P1A C7A 1.826(2)
P1A C19A 1.829(2)
P1A C25A 1.830(2)
P2A C18A 1.834(2)
P2A C31A 1.831(2)
P2A C37A 1.829(2)
O1A C12A 1.390(3)
O1A C13A 1.398(2)
N1A C1A 1.379(3)
N1A C3A 1.312(3)
N2A C4A 1.308(3)
N2A C6A 1.378(3)
C1A H1A 0.9500
C1A C2A 1.352(3)
C2A H2A 0.9500
C5A H5A 0.9500
C5A C6A 1.342(4)
C6A H6A 0.9500
C7A C8A 1.391(3)
C7A C12A 1.406(3)
C8A H8A 0.9500
C8A C9A 1.387(3)
C9A H9A 0.9500
C9A C10A 1.386(4)
C10A H10A 0.9500
C10A C11A 1.391(3)
C11A H11A 0.9500
C11A C12A 1.385(3)
C13A C14A 1.383(3)
C13A C18A 1.402(3)
C14A H14A 0.9500
C14A C15A 1.390(3)
C15A H15A 0.9500
C15A C16A 1.379(3)
C16A H16A 0.9500
C16A C17A 1.388(3)
C17A H17A 0.9500
C17A C18A 1.398(3)
C19A C20A 1.396(3)
C19A C24A 1.388(3)
C20A H20A 0.9500
C20A C21A 1.389(3)
C21A H21A 0.9500
C21A C22A 1.381(4)
C22A H22A 0.9500
C22A C23A 1.377(4)
C23A H23A 0.9500
C23A C24A 1.399(3)
C24A H24A 0.9500
C25A C26A 1.391(3)
C25A C30A 1.405(3)
C26A H26A 0.9500
C26A C27A 1.394(3)
C27A H27A 0.9500
C27A C28A 1.386(4)
C28A H28A 0.9500
C28A C29A 1.384(4)
C29A H29A 0.9500
C29A C30A 1.384(3)
C30A H30A 0.9500
C31A C32A 1.400(3)
C31A C36A 1.394(3)
C32A H32A 0.9500
C32A C33A 1.386(3)
C33A H33A 0.9500
C33A C34A 1.384(3)
C34A H34A 0.9500
C34A C35A 1.374(3)
C35A H35A 0.9500
C35A C36A 1.391(3)
C36A H36A 0.9500
C37A C38A 1.386(3)
C37A C42A 1.388(3)
C38A H38A 0.9500
C38A C39A 1.395(3)
C39A H39A 0.9500
C39A C40A 1.377(4)
C40A H40A 0.9500
C40A C41A 1.375(4)
C41A H41A 0.9500
C41A C42A 1.380(3)
C42A H42A 0.9500
Cu1B P1B 2.2531(6)
Cu1B P2B 2.2827(6)
Cu1B N1B 2.1007(17)
Cu1B N2B 2.0810(18)
S1B C3B 1.765(2)
S1B C4B 1.763(2)
S2B C1B 1.706(2)
S2B C3B 1.708(2)
S3B C4B 1.708(2)
S3B C5B 1.706(3)
P1B C7B 1.825(2)
P1B C19B 1.831(2)
P1B C25B 1.825(2)
P2B C18B 1.840(2)
P2B C31B 1.828(2)
P2B C37B 1.833(2)
O1B C12B 1.401(2)
O1B C13B 1.395(2)
N1B C2B 1.383(3)
N1B C3B 1.312(3)
N2B C4B 1.311(3)
N2B C6B 1.388(3)
C1B H1B 0.9500
C1B C2B 1.351(3)
C2B H2B 0.9500
C5B H5B 0.9500
C5B C6B 1.351(3)
C6B H6B 0.9500
C7B C8B 1.395(3)
C7B C12B 1.402(3)
C8B H8B 0.9500
C8B C9B 1.387(3)
C9B H9B 0.9500
C9B C10B 1.382(3)
C10B H10B 0.9500
C10B C11B 1.382(3)
C11B H11B 0.9500
C11B C12B 1.382(3)
C13B C14B 1.383(3)
C13B C18B 1.401(3)
C14B H14B 0.9500
C14B C15B 1.392(3)
C15B H15B 0.9500
C15B C16B 1.383(3)
C16B H16B 0.9500
C16B C17B 1.389(3)
C17B H17B 0.9500
C17B C18B 1.397(3)
C19B C20B 1.393(3)
C19B C24B 1.392(3)
C20B H20B 0.9500
C20B C21B 1.389(3)
C21B H21B 0.9500
C21B C22B 1.386(3)
C22B H22B 0.9500
C22B C23B 1.380(3)
C23B H23B 0.9500
C23B C24B 1.391(3)
C24B H24B 0.9500
C25B C26B 1.393(3)
C25B C30B 1.400(3)
C26B H26B 0.9500
C26B C27B 1.393(3)
C27B H27B 0.9500
C27B C28B 1.377(4)
C28B H28B 0.9500
C28B C29B 1.384(4)
C29B H29B 0.9500
C29B C30B 1.382(3)
C30B H30B 0.9500
C31B C32B 1.391(3)
C31B C36B 1.397(3)
C32B H32B 0.9500
C32B C33B 1.392(3)
C33B H33B 0.9500
C33B C34B 1.384(3)
C34B H34B 0.9500
C34B C35B 1.386(3)
C35B H35B 0.9500
C35B C36B 1.383(3)
C36B H36B 0.9500
C37B C38B 1.395(3)
C37B C42B 1.394(3)
C38B H38B 0.9500
C38B C39B 1.387(3)
C39B H39B 0.9500
C39B C40B 1.388(3)
C40B H40B 0.9500
C40B C41B 1.385(3)
C41B H41B 0.9500
C41B C42B 1.392(3)
C42B H42B 0.9500
F1A B1A 1.382(3)
F2A B1A 1.376(5)
F3A B1A 1.385(3)
F4A B1A 1.382(4)
B1B F1BB 1.319(18)
B1B F2BB 1.370(6)
B1B F3BB 1.340(5)
B1B F4BB 1.354(6)
B1B F1B 1.488(19)
B1B F2B 1.378(7)
B1B F3B 1.417(7)
B1B F4B 1.377(7)
Cl1 C6C 1.747(11)
Cl2 C6C 1.742(11)
C6C H6CA 0.9900
C6C H6CB 0.9900
O1C C2C 1.410(5)
O1C C4C 1.414(6)
C1C H1CA 0.9800
C1C H1CB 0.9800
C1C H1CC 0.9800
C1C C2C 1.532(7)
C2C H2CA 0.9900
C2C H2CB 0.9900
C4C H4CA 0.9900
C4C H4CB 0.9900
C4C C5C 1.535(9)
C5C H5CA 0.9800
C5C H5CB 0.9800
C5C H5CC 0.9800

loop_
_geom_torsion_atom_site_label_1
_geom_torsion_atom_site_label_2
_geom_torsion_atom_site_label_3
_geom_torsion_atom_site_label_4
_geom_torsion
Cu1A P1A C7A C8A -123.80(17)
Cu1A P1A C7A C12A 52.10(17)
Cu1A P1A C19A C20A -142.77(16)
Cu1A P1A C19A C24A 39.7(2)
Cu1A P1A C25A C26A -136.82(17)
Cu1A P1A C25A C30A 41.2(2)
Cu1A P2A C18A C13A 45.63(19)
Cu1A P2A C18A C17A -138.85(17)
Cu1A P2A C31A C32A 72.88(18)
Cu1A P2A C31A C36A -101.44(18)
Cu1A P2A C37A C38A 13.42(19)
Cu1A P2A C37A C42A -167.49(15)
Cu1A N1A C1A C2A -173.33(17)
Cu1A N1A C3A S1A 0.3(3)
Cu1A N1A C3A S2A 173.76(10)
Cu1A N2A C4A S1A -2.1(3)
Cu1A N2A C4A S3A -175.04(11)
Cu1A N2A C6A C5A 173.3(2)
S3A C5A C6A N2A 2.4(3)
P1A C7A C8A C9A 177.42(18)
P1A C7A C12A O1A 4.1(2)
P1A C7A C12A C11A -178.30(17)
P1A C19A C20A C21A -176.70(19)
P1A C19A C24A C23A 177.38(18)
P1A C25A C26A C27A 178.02(17)
P1A C25A C30A C29A -179.48(18)
P2A C31A C32A C33A -177.32(18)
P2A C31A C36A C35A 176.20(18)
P2A C37A C38A C39A 179.89(17)
P2A C37A C42A C41A -179.13(18)
O1A C13A C14A C15A -175.5(2)
O1A C13A C18A P2A -9.0(3)
O1A C13A C18A C17A 175.14(19)
N1A C1A C2A S2A -1.0(3)
C1A N1A C3A S1A -174.85(17)
C1A N1A C3A S2A -1.4(2)
C2A S2A C3A S1A 174.62(15)
C2A S2A C3A N1A 0.72(19)
C3A S1A C4A S3A -145.13(15)
C3A S1A C4A N2A 42.2(2)
C3A S2A C2A C1A 0.2(2)
C3A N1A C1A C2A 1.6(3)
C4A S1A C3A S2A 145.94(14)
C4A S1A C3A N1A -40.9(2)
C4A S3A C5A C6A -1.7(3)
C4A N2A C6A C5A -1.9(3)
C5A S3A C4A S1A -172.91(18)
C5A S3A C4A N2A 0.7(2)
C6A N2A C4A S1A 173.44(19)
C6A N2A C4A S3A 0.5(3)
C7A P1A C19A C20A -20.3(2)
C7A P1A C19A C24A 162.24(18)
C7A P1A C25A C26A 102.0(2)
C7A P1A C25A C30A -79.98(19)
C7A C8A C9A C10A 0.2(4)
C8A C7A C12A O1A -179.73(18)
C8A C7A C12A C11A -2.1(3)
C8A C9A C10A C11A -1.5(4)
C9A C10A C11A C12A 0.9(3)
C10A C11A C12A O1A 178.36(19)
C10A C11A C12A C7A 0.9(3)
C12A O1A C13A C14A -91.7(2)
C12A O1A C13A C18A 92.1(2)
C12A C7A C8A C9A 1.5(3)
C13A O1A C12A C7A -149.00(18)
C13A O1A C12A C11A 33.4(3)
C13A C14A C15A C16A 0.6(4)
C14A C13A C18A P2A 174.90(17)
C14A C13A C18A C17A -0.9(3)
C14A C15A C16A C17A -1.3(4)
C15A C16A C17A C18A 0.8(4)
C16A C17A C18A P2A -175.32(18)
C16A C17A C18A C13A 0.3(3)
C18A P2A C31A C32A -56.0(2)
C18A P2A C31A C36A 129.69(18)
C18A P2A C37A C38A 139.75(17)
C18A P2A C37A C42A -41.16(19)
C18A C13A C14A C15A 0.5(3)
C19A P1A C7A C8A 108.02(19)
C19A P1A C7A C12A -76.09(17)
C19A P1A C25A C26A -4.7(2)
C19A P1A C25A C30A 173.34(18)
C19A C20A C21A C22A -1.0(4)
C20A C19A C24A C23A -0.2(3)
C20A C21A C22A C23A 0.5(4)
C21A C22A C23A C24A 0.1(4)
C22A C23A C24A C19A -0.3(4)
C24A C19A C20A C21A 0.8(3)
C25A P1A C7A C8A 1.0(2)
C25A P1A C7A C12A 176.95(16)
C25A P1A C19A C20A 87.0(2)
C25A P1A C19A C24A -90.55(19)
C25A C26A C27A C28A 1.0(4)
C26A C25A C30A C29A -1.4(3)
C26A C27A C28A C29A -0.7(4)
C27A C28A C29A C30A -0.6(4)
C28A C29A C30A C25A 1.7(4)
C30A C25A C26A C27A 0.0(3)
C31A P2A C18A C13A 173.65(17)
C31A P2A C18A C17A -10.8(2)
C31A P2A C37A C38A -112.50(17)
C31A P2A C37A C42A 66.58(19)
C31A C32A C33A C34A 1.6(4)
C32A C31A C36A C35A 1.8(3)
C32A C33A C34A C35A 0.9(4)
C33A C34A C35A C36A -2.0(4)
C34A C35A C36A C31A 0.7(4)
C36A C31A C32A C33A -2.9(3)
C37A P2A C18A C13A -81.22(18)
C37A P2A C18A C17A 94.3(2)
C37A P2A C31A C32A -159.75(18)
C37A P2A C31A C36A 25.9(2)
C37A C38A C39A C40A -1.3(3)
C38A C37A C42A C41A 0.0(3)
C38A C39A C40A C41A 1.1(4)
C39A C40A C41A C42A -0.4(4)
C40A C41A C42A C37A -0.2(4)
C42A C37A C38A C39A 0.8(3)
Cu1B P1B C7B C8B -125.72(17)
Cu1B P1B C7B C12B 46.57(17)
Cu1B P1B C19B C20B -137.45(16)
Cu1B P1B C19B C24B 41.89(17)
Cu1B P1B C25B C26B 12.2(2)
Cu1B P1B C25B C30B -170.51(16)
Cu1B P2B C18B C13B 39.80(18)
Cu1B P2B C18B C17B -138.44(16)
Cu1B P2B C31B C32B 22.6(2)
Cu1B P2B C31B C36B -155.63(15)
Cu1B P2B C37B C38B 41.18(17)
Cu1B P2B C37B C42B -135.71(15)
Cu1B N1B C2B C1B 176.84(16)
Cu1B N1B C3B S1B 4.7(3)
Cu1B N1B C3B S2B -176.56(10)
Cu1B N2B C4B S1B -15.7(3)
Cu1B N2B C4B S3B 163.29(10)
Cu1B N2B C6B C5B -163.25(16)
S2B C1B C2B N1B -1.1(3)
S3B C5B C6B N2B 1.1(3)
P1B C7B C8B C9B 173.35(18)
P1B C7B C12B O1B 8.6(2)
P1B C7B C12B C11B -172.62(16)
P1B C19B C20B C21B -179.98(16)
P1B C19B C24B C23B -179.80(16)
P1B C25B C26B C27B 177.84(17)
P1B C25B C30B C29B -176.26(18)
P2B C31B C32B C33B -178.08(18)
P2B C31B C36B C35B 178.63(17)
P2B C37B C38B C39B -177.99(17)
P2B C37B C42B C41B 177.90(16)
O1B C13B C14B C15B -178.32(19)
O1B C13B C18B P2B 0.1(3)
O1B C13B C18B C17B 178.44(18)
C1B S2B C3B S1B 178.73(15)
C1B S2B C3B N1B -0.08(18)
C2B N1B C3B S1B -179.25(16)
C2B N1B C3B S2B -0.5(2)
C3B S1B C4B S3B -120.77(13)
C3B S1B C4B N2B 58.2(2)
C3B S2B C1B C2B 0.64(18)
C3B N1B C2B C1B 1.0(3)
C4B S1B C3B S2B 130.31(14)
C4B S1B C3B N1B -51.0(2)
C4B S3B C5B C6B -1.15(19)
C4B N2B C6B C5B -0.3(3)
C5B S3B C4B S1B -179.85(14)
C5B S3B C4B N2B 1.07(18)
C6B N2B C4B S1B -179.68(16)
C6B N2B C4B S3B -0.7(2)
C7B P1B C19B C20B -16.1(2)
C7B P1B C19B C24B 163.25(16)
C7B P1B C25B C26B -109.33(18)
C7B P1B C25B C30B 67.9(2)
C7B C8B C9B C10B -1.6(4)
C8B C7B C12B O1B -178.57(18)
C8B C7B C12B C11B 0.2(3)
C8B C9B C10B C11B 0.8(4)
C9B C10B C11B C12B 0.4(3)
C10B C11B C12B O1B 177.78(19)
C10B C11B C12B C7B -0.9(3)
C12B O1B C13B C14B -103.7(2)
C12B O1B C13B C18B 79.2(2)
C12B C7B C8B C9B 1.0(3)
C13B O1B C12B C7B -147.53(18)
C13B O1B C12B C11B 33.7(3)
C13B C14B C15B C16B -0.2(3)
C14B C13B C18B P2B -176.81(16)
C14B C13B C18B C17B 1.5(3)
C14B C15B C16B C17B 1.6(3)
C15B C16B C17B C18B -1.4(3)
C16B C17B C18B P2B 178.14(16)
C16B C17B C18B C13B -0.2(3)
C18B P2B C31B C32B 146.92(17)
C18B P2B C31B C36B -31.32(19)
C18B P2B C37B C38B -79.40(17)
C18B P2B C37B C42B 103.70(17)
C18B C13B C14B C15B -1.4(3)
C19B P1B C7B C8B 109.16(19)
C19B P1B C7B C12B -78.56(17)
C19B P1B C25B C26B 142.24(17)
C19B P1B C25B C30B -40.5(2)
C19B C20B C21B C22B -0.5(3)
C20B C19B C24B C23B -0.4(3)
C20B C21B C22B C23B 0.0(3)
C21B C22B C23B C24B 0.3(3)
C22B C23B C24B C19B 0.0(3)
C24B C19B C20B C21B 0.7(3)
C25B P1B C7B C8B 1.5(2)
C25B P1B C7B C12B 173.74(16)
C25B P1B C19B C20B 90.97(18)
C25B P1B C19B C24B -89.70(17)
C25B C26B C27B C28B -1.1(4)
C26B C25B C30B C29B 1.0(3)
C26B C27B C28B C29B 0.2(4)
C27B C28B C29B C30B 1.3(4)
C28B C29B C30B C25B -1.9(4)
C30B C25B C26B C27B 0.5(3)
C31B P2B C18B C13B -90.51(18)
C31B P2B C18B C17B 91.26(18)
C31B P2B C37B C38B 174.62(16)
C31B P2B C37B C42B -2.28(19)
C31B C32B C33B C34B -1.1(4)
C32B C31B C36B C35B 0.4(3)
C32B C33B C34B C35B 1.3(4)
C33B C34B C35B C36B -0.7(3)
C34B C35B C36B C31B -0.1(3)
C36B C31B C32B C33B 0.2(3)
C37B P2B C18B C13B 161.26(17)
C37B P2B C18B C17B -17.0(2)
C37B P2B C31B C32B -106.20(18)
C37B P2B C31B C36B 75.56(19)
C37B C38B C39B C40B 0.2(3)
C38B C37B C42B C41B 1.0(3)
C38B C39B C40B C41B 0.6(3)
C39B C40B C41B C42B -0.5(3)
C40B C41B C42B C37B -0.3(3)
C42B C37B C38B C39B -0.9(3)
C2C O1C C4C C5C 162.3(7)
C4C O1C C2C C1C 69.9(7)
